data_7117642
loop_
_publ_author_name
Nipuni-Dhanesh
'H. Gamage'
'Benedikt Stiasny'
'Jorg Stierstorfer'
'Philip D. Martin'
'Thomas M. Klapotke'
'Charles H. Winter'

_publ_section_title
;
 Less sensitive oxygen-rich organic peroxides containing geminal
 hydroperoxy groups
;
_journal_name_full Chem.Commun.
_journal_page_first 13298
_journal_paper_doi 10.1039/C5cc05015D
_journal_volume 51
_journal_year 2015
_chemical_formula_moiety ' C6 H12 O8, H2 O'
_chemical_formula_sum 'C6 H14 O9'
_chemical_formula_weight 230.17
_chemical_name_common 'Tetraperoxidocyclohexane monohydrate'
_chemical_name_systematic 'Tetraperoxidocyclohexane monohydrate'
_space_group_IT_number 15
_symmetry_cell_setting monoclinic
_symmetry_Int_Tables_number 15
_symmetry_space_group_name_Hall '-C 2yc'
_symmetry_space_group_name_H-M 'C 1 2/c 1'
_atom_sites_solution_hydrogens difmap
_atom_sites_solution_primary direct
_atom_sites_solution_secondary difmap
_audit_creation_date
;
'Wed Jul 24 17:00:26 2013'
;
_audit_creation_method
;
CrysAlisPro, Oxford Diffraction Ltd.,
Version 1.171.35.11 (release 16-05-2011 CrysAlis171 .NET)
(compiled May 16 2011,17:55:39)
;
_audit_update_record
;
2015-06-11 deposited with the CCDC.
2015-07-24 downloaded from the CCDC.
;
_cell_angle_alpha 90.00
_cell_angle_beta 93.117(12)
_cell_angle_gamma 90.00
_cell_formula_units_Z 4
_cell_length_a 7.3942(9)
_cell_length_b 9.2111(11)
_cell_length_c 14.029(2)
_cell_measurement_reflns_used 784
_cell_measurement_temperature 100(2)
_cell_measurement_theta_max 32.9320
_cell_measurement_theta_min 4.6480
_cell_volume 954.1(2)
_computing_cell_refinement
;
CrysAlisPro, Agilent Technologies,
Version 1.171.35.11 (release 16-05-2011 CrysAlis171 .NET)
(compiled May 16 2011,17:55:39)
;
_computing_data_collection
;
CrysAlisPro, Agilent Technologies,
Version 1.171.35.11 (release 16-05-2011 CrysAlis171 .NET)
(compiled May 16 2011,17:55:39)
;
_computing_data_reduction
;
CrysAlisPro, Agilent Technologies,
Version 1.171.35.11 (release 16-05-2011 CrysAlis171 .NET)
(compiled May 16 2011,17:55:39)
;
_computing_molecular_graphics
;
'ORTEP (M. N. Burnett, C. K. Johnson, ORTEP-III: Oak Ridge Thermal Ellipsoid
;
_computing_publication_material 'PLATON (A. L. Spek, Acta Crystallogr, Sect. A, 1990, 46, C34, 1995 version).'
_computing_structure_refinement 'SHELXL-97 (Sheldrick, 1997)'
_computing_structure_solution SIR-92
_diffrn_ambient_temperature 100
_diffrn_detector_area_resol_mean 15.9809
_diffrn_measured_fraction_theta_full 0.994
_diffrn_measured_fraction_theta_max 0.994
_diffrn_measurement_device 'CCD camera on \k-goniostat'
_diffrn_measurement_device_type 'Xcalibur, Sapphire3'
_diffrn_measurement_method '\w scans'
_diffrn_orient_matrix_UB_11 0.0569369000
_diffrn_orient_matrix_UB_12 -0.0445870000
_diffrn_orient_matrix_UB_13 0.0298915000
_diffrn_orient_matrix_UB_21 -0.0690927000
_diffrn_orient_matrix_UB_22 -0.0534203000
_diffrn_orient_matrix_UB_23 0.0002623000
_diffrn_orient_matrix_UB_31 0.0348848000
_diffrn_orient_matrix_UB_32 -0.0330099000
_diffrn_orient_matrix_UB_33 -0.0408437000
_diffrn_radiation_collimation 0.5
_diffrn_radiation_monochromator graphite
_diffrn_radiation_source 'Enhance (Mo) X-ray Source'
_diffrn_radiation_type 'Mo K\a'
_diffrn_radiation_wavelength 0.71073
_diffrn_reflns_av_R_equivalents 0.0293
_diffrn_reflns_av_sigmaI/netI 0.0378
_diffrn_reflns_limit_h_max 9
_diffrn_reflns_limit_h_min -9
_diffrn_reflns_limit_k_max 11
_diffrn_reflns_limit_k_min -5
_diffrn_reflns_limit_l_max 17
_diffrn_reflns_limit_l_min -17
_diffrn_reflns_number 2476
_diffrn_reflns_theta_full 26.47
_diffrn_reflns_theta_max 26.47
_diffrn_reflns_theta_min 4.43
_diffrn_source_current 40
_diffrn_source_type 'Spellman generator'
_diffrn_source_voltage 50
_exptl_absorpt_coefficient_mu 0.155
_exptl_absorpt_correction_T_max 0.9892
_exptl_absorpt_correction_T_min 0.9405
_exptl_absorpt_correction_type multi-scan
_exptl_absorpt_process_details
;
CrysAlisPro, Agilent Technologies,
Version 1.171.35.11 (release 16-05-2011 CrysAlis171 .NET)
(compiled May 16 2011,17:55:39)
Empirical absorption correction using spherical harmonics,
 implemented in SCALE3 ABSPACK scaling algorithm.
;
_exptl_crystal_colour colorless
_exptl_crystal_density_diffrn 1.602
_exptl_crystal_density_method 'not measured'
_exptl_crystal_description rod
_exptl_crystal_F_000 488
_exptl_crystal_size_max 0.40
_exptl_crystal_size_mid 0.21
_exptl_crystal_size_min 0.07
_refine_diff_density_max 0.337
_refine_diff_density_min -0.253
_refine_diff_density_rms 0.052
_refine_ls_extinction_method none
_refine_ls_goodness_of_fit_ref 1.059
_refine_ls_hydrogen_treatment refall
_refine_ls_matrix_type full
_refine_ls_number_parameters 97
_refine_ls_number_reflns 985
_refine_ls_number_restraints 0
_refine_ls_restrained_S_all 1.059
_refine_ls_R_factor_all 0.0502
_refine_ls_R_factor_gt 0.0354
_refine_ls_shift/su_max 0.000
_refine_ls_shift/su_mean 0.000
_refine_ls_structure_factor_coef Fsqd
_refine_ls_weighting_details 'calc w=1/[\s^2^(Fo^2^)+(0.0299P)^2^+0.7252P] where P=(Fo^2^+2Fc^2^)/3'
_refine_ls_weighting_scheme calc
_refine_ls_wR_factor_gt 0.0762
_refine_ls_wR_factor_ref 0.0861
_reflns_number_gt 780
_reflns_number_total 985
_reflns_threshold_expression >2sigma(I)
_cod_data_source_file c5cc05015d2.cif
_cod_data_source_block ix325
_cod_original_sg_symbol_Hall '-C 2yc '
_cod_database_code 7117642

loop_
_symmetry_equiv_pos_as_xyz
'x, y, z'
'-x, y, -z+1/2'
'x+1/2, y+1/2, z'
'-x+1/2, y+1/2, -z+1/2'
'-x, -y, -z'
'x, -y, z-1/2'
'-x+1/2, -y+1/2, -z'
'x+1/2, -y+1/2, z-1/2'

loop_
_atom_site_label
_atom_site_type_symbol
_atom_site_fract_x
_atom_site_fract_y
_atom_site_fract_z
_atom_site_U_iso_or_equiv
_atom_site_adp_type
_atom_site_occupancy
_atom_site_symmetry_multiplicity
_atom_site_calc_flag
_atom_site_refinement_flags
_atom_site_disorder_assembly
_atom_site_disorder_group
O1 O 0.19581(15) -0.13464(12) 0.08959(8) 0.0159(3) Uani 1 1 d . . .
O3 O 0.23986(15) 0.10335(13) 0.14362(8) 0.0182(3) Uani 1 1 d . . .
O2 O 0.14945(17) -0.18330(14) 0.18500(8) 0.0193(3) Uani 1 1 d . . .
O4 O 0.43372(16) 0.08904(15) 0.12773(9) 0.0218(3) Uani 1 1 d . . .
C2 C 0.1415(2) 0.01222(18) 0.07657(11) 0.0144(4) Uani 1 1 d . . .
C3 C 0.1823(2) 0.0434(2) -0.02650(12) 0.0170(4) Uani 1 1 d . . .
C1 C -0.0560(2) 0.04121(19) 0.09656(13) 0.0170(4) Uani 1 1 d . . .
O5 O 0.0000 0.3671(2) 0.2500 0.0223(4) Uani 1 2 d S . .
H3B H 0.311(3) 0.015(2) -0.0377(12) 0.017(5) Uiso 1 1 d . . .
H1A H -0.075(2) 0.147(2) 0.0884(12) 0.016(5) Uiso 1 1 d . . .
H1B H -0.075(3) 0.013(2) 0.1635(14) 0.020(5) Uiso 1 1 d . . .
H5 H -0.090(3) 0.320(3) 0.2490(19) 0.054(8) Uiso 1 1 d . . .
H3A H 0.166(2) 0.147(2) -0.0370(12) 0.013(4) Uiso 1 1 d . . .
H4 H 0.459(3) 0.011(3) 0.1603(17) 0.049(8) Uiso 1 1 d . . .
H2 H 0.074(3) -0.256(3) 0.1672(18) 0.054(8) Uiso 1 1 d . . .

loop_
_atom_site_aniso_label
_atom_site_aniso_U_11
_atom_site_aniso_U_22
_atom_site_aniso_U_33
_atom_site_aniso_U_23
_atom_site_aniso_U_13
_atom_site_aniso_U_12
O1 0.0182(6) 0.0139(6) 0.0154(6) 0.0027(5) 0.0001(5) 0.0009(5)
O3 0.0148(6) 0.0174(6) 0.0221(7) -0.0029(5) -0.0029(5) -0.0022(5)
O2 0.0216(7) 0.0192(7) 0.0167(6) 0.0050(5) -0.0025(5) -0.0044(5)
O4 0.0142(6) 0.0215(7) 0.0289(7) 0.0035(6) -0.0049(5) -0.0044(5)
C2 0.0155(8) 0.0122(8) 0.0151(8) -0.0013(6) -0.0023(7) -0.0018(6)
C3 0.0142(8) 0.0172(9) 0.0193(9) 0.0010(7) -0.0010(7) -0.0011(7)
C1 0.0180(9) 0.0162(9) 0.0164(9) -0.0001(7) -0.0021(7) 0.0011(7)
O5 0.0174(10) 0.0185(10) 0.0300(11) 0.000 -0.0067(8) 0.000

loop_
_atom_type_symbol
_atom_type_description
_atom_type_scat_dispersion_real
_atom_type_scat_dispersion_imag
_atom_type_scat_source
C C 0.0033 0.0016 'International Tables Vol C Tables 4.2.6.8 and 6.1.1.4'
H H 0.0000 0.0000 'International Tables Vol C Tables 4.2.6.8 and 6.1.1.4'
O O 0.0106 0.0060 'International Tables Vol C Tables 4.2.6.8 and 6.1.1.4'

loop_
_geom_angle_atom_site_label_1
_geom_angle_atom_site_label_2
_geom_angle_atom_site_label_3
_geom_angle
_geom_angle_site_symmetry_1
_geom_angle_site_symmetry_3
C2 O1 O2 109.24(11) . .
C2 O3 O4 108.24(11) . .
O1 O2 H2 98.4(16) . .
O3 O4 H4 100.5(16) . .
O1 C2 O3 110.16(12) . .
O1 C2 C3 103.49(13) . .
O3 C2 C3 113.25(13) . .
O1 C2 C1 114.19(14) . .
O3 C2 C1 103.52(13) . .
C3 C2 C1 112.53(14) . .
C2 C3 C1 111.61(14) . 5
C2 C3 H3B 109.7(10) . .
C1 C3 H3B 108.5(10) 5 .
C2 C3 H3A 107.4(10) . .
C1 C3 H3A 109.5(10) 5 .
H3B C3 H3A 110.1(14) . .
C2 C1 C3 110.46(14) . 5
C2 C1 H1A 106.5(10) . .
C3 C1 H1A 110.3(10) 5 .
C2 C1 H1B 108.5(11) . .
C3 C1 H1B 111.0(11) 5 .
H1A C1 H1B 110.0(15) . .

loop_
_geom_bond_atom_site_label_1
_geom_bond_atom_site_label_2
_geom_bond_distance
_geom_bond_site_symmetry_2
O1 C2 1.4199(19) .
O1 O2 1.4697(16) .
O3 C2 1.4296(19) .
O3 O4 1.4685(16) .
O2 H2 0.90(3) .
O4 H4 0.87(3) .
C2 C3 1.521(2) .
C2 C1 1.526(2) .
C3 C1 1.532(2) 5
C3 H3B 1.010(18) .
C3 H3A 0.973(18) .
C1 H1A 0.987(19) .
C1 H1B 0.993(19) .
O5 H5 0.79(2) .

loop_
_geom_hbond_atom_site_label_D
_geom_hbond_atom_site_label_H
_geom_hbond_atom_site_label_A
_geom_hbond_distance_DH
_geom_hbond_distance_HA
_geom_hbond_distance_DA
_geom_hbond_angle_DHA
_geom_hbond_site_symmetry_A
O5 H5 O2 0.79(2) 2.08(2) 2.7403(13) 141(3) 3_455
O4 H4 O5 0.87(3) 1.84(3) 2.696(2) 169(2) 3_545
O2 H2 O4 0.90(3) 1.83(3) 2.7291(18) 176(2) 3_445

loop_
_geom_torsion_atom_site_label_1
_geom_torsion_atom_site_label_2
_geom_torsion_atom_site_label_3
_geom_torsion_atom_site_label_4
_geom_torsion
_geom_torsion_site_symmetry_1
_geom_torsion_site_symmetry_2
_geom_torsion_site_symmetry_3
_geom_torsion_site_symmetry_4
O2 O1 C2 O3 63.29(15) . . . .
O2 O1 C2 C3 -175.35(11) . . . .
O2 O1 C2 C1 -52.69(16) . . . .
O4 O3 C2 O1 60.04(15) . . . .
O4 O3 C2 C3 -55.31(16) . . . .
O4 O3 C2 C1 -177.46(12) . . . .
O1 C2 C3 C1 68.60(17) . . . 5
O3 C2 C3 C1 -172.14(14) . . . 5
C1 C2 C3 C1 -55.2(2) . . . 5
O1 C2 C1 C3 -63.05(18) . . . 5
O3 C2 C1 C3 177.16(13) . . . 5
C3 C2 C1 C3 54.5(2) . . . 5
